data_2013491
loop_
_publ_author_name
'Akira Uchida'
'Masatoshi Hasegawa'
'Hiroshi Manami'

_publ_section_title
;
 <i>cis</i>,<i>cis</i>,<i>cis</i>-1,2,4,5-Cyclohexanetetracarboxylic
 acid and its dianhydride
;
_journal_issue 8
_journal_name_full 'Acta Crystallographica Section C'
_journal_page_first o435
_journal_page_last o438
_journal_paper_doi 10.1107/S0108270103013362
_journal_volume 59
_journal_year 2003
_chemical_formula_iupac 'C10 H12 O8'
_chemical_formula_moiety 'C10 H12 O8'
_chemical_formula_sum 'C10 H12 O8'
_chemical_formula_weight 260.20
_chemical_name_systematic
;
cis,cis,cis-1,2,4,5-cyclohexanetetracarboxylic acid
;
_space_group_IT_number 57
_symmetry_cell_setting orthorhombic
_symmetry_space_group_name_Hall '-P 2c 2b'
_symmetry_space_group_name_H-M 'P b c m'
_atom_sites_solution_hydrogens geom
_atom_sites_solution_primary direct
_atom_sites_solution_secondary difmap
_cell_angle_alpha 90.00
_cell_angle_beta 90.00
_cell_angle_gamma 90.00
_cell_formula_units_Z 4
_cell_length_a 5.9425(18)
_cell_length_b 12.436(2)
_cell_length_c 14.999(2)
_cell_measurement_reflns_used 25
_cell_measurement_temperature 298(2)
_cell_measurement_theta_max 28.24
_cell_measurement_theta_min 25.09
_cell_volume 1108.4(4)
_computing_cell_refinement
;
MSC/AFC Diffractometer Control Software
;
_computing_data_collection
;MSC/AFC Diffractometer Control Software
(Molecular Structure Corporation, 1996)
;
_computing_data_reduction 'TEXSAN (Molecular Structure Corporation, 2000)'
_computing_molecular_graphics 'PLATON (Spek, 2003) and ORTEPIII (Burnett et al., 1996)'
_computing_publication_material 'SHELXL97, PLATON and PARST (Nardelli, 1995)'
_computing_structure_refinement 'SHELXL97 (Sheldrick, 1997)'
_computing_structure_solution 'SIR92 (Altomare et al., 1994)'
_diffrn_ambient_temperature 298(2)
_diffrn_measured_fraction_theta_full 0.990
_diffrn_measured_fraction_theta_max 0.990
_diffrn_measurement_device 'Rigaku AFC6R'
_diffrn_measurement_method '2\q/\w scans'
_diffrn_radiation_monochromator graphite
_diffrn_radiation_source 'fine-focus rotating anode'
_diffrn_radiation_type CuK\a
_diffrn_radiation_wavelength 1.54178
_diffrn_reflns_av_R_equivalents 0.0161
_diffrn_reflns_av_sigmaI/netI 0.0097
_diffrn_reflns_limit_h_max 7
_diffrn_reflns_limit_h_min 0
_diffrn_reflns_limit_k_max 16
_diffrn_reflns_limit_k_min 0
_diffrn_reflns_limit_l_max 19
_diffrn_reflns_limit_l_min 0
_diffrn_reflns_number 1188
_diffrn_reflns_theta_full 74.87
_diffrn_reflns_theta_max 74.87
_diffrn_reflns_theta_min 5.90
_diffrn_standards_decay_% none
_diffrn_standards_interval_count 150
_diffrn_standards_number 3
_exptl_absorpt_coefficient_mu 1.205
_exptl_absorpt_correction_T_max 0.786
_exptl_absorpt_correction_T_min 0.774
_exptl_absorpt_correction_type psi-scan
_exptl_absorpt_process_details '(North et al., 1968)'
_exptl_crystal_colour colorless
_exptl_crystal_density_diffrn 1.559
_exptl_crystal_density_method 'not measured'
_exptl_crystal_description cubic
_exptl_crystal_F_000 544
_exptl_crystal_size_max 0.20
_exptl_crystal_size_mid 0.20
_exptl_crystal_size_min 0.20
_refine_diff_density_max 0.273
_refine_diff_density_min -0.197
_refine_ls_extinction_coef 0.0050(7)
_refine_ls_extinction_expression Fc^*^=kFc[1+0.001xFc^2^\l^3^/sin(2\q)]^-1/4^
_refine_ls_extinction_method SHELXL97
_refine_ls_goodness_of_fit_ref 1.107
_refine_ls_hydrogen_treatment constr
_refine_ls_matrix_type full
_refine_ls_number_parameters 88
_refine_ls_number_reflns 1188
_refine_ls_number_restraints 0
_refine_ls_restrained_S_all 1.107
_refine_ls_R_factor_all 0.0470
_refine_ls_R_factor_gt 0.0407
_refine_ls_shift/su_max <0.001
_refine_ls_shift/su_mean 0.000
_refine_ls_structure_factor_coef Fsqd
_refine_ls_weighting_details 'w=1/[\s^2^(Fo^2^)+(0.0547P)^2^+0.3575P] where P=(Fo^2^+2Fc^2^)/3'
_refine_ls_weighting_scheme calc
_refine_ls_wR_factor_gt 0.1087
_refine_ls_wR_factor_ref 0.1130
_reflns_number_gt 1038
_reflns_number_total 1188
_reflns_threshold_expression I>2\s(I)
_cod_data_source_file ob1124.cif
_cod_data_source_block I
_cod_depositor_comments
;
The following automatic conversions were performed:

'_exptl_absorpt_correction_type' value 'psi scan' changed to
'psi-scan' according to
/home/saulius/struct/CIF-dictionaries/cif_core.dic dictionary named
'cif_core.dic' version 2.4.1 from 2010-06-29.

Automatic conversion script
Id: cif_fix_values 1715 2011-07-08 13:25:40Z adriana 
;
_cod_original_cell_volume 1108.5(4)
_cod_database_code 2013491
_cod_database_fobs_code 2013491

loop_
_symmetry_equiv_pos_as_xyz
'x, y, z'
'-x, -y, z+1/2'
'x, -y+1/2, -z'
'-x, y+1/2, -z+1/2'
'-x, -y, -z'
'x, y, -z-1/2'
'-x, y-1/2, z'
'x, -y-1/2, z-1/2'

loop_
_atom_site_label
_atom_site_fract_x
_atom_site_fract_y
_atom_site_fract_z
_atom_site_U_iso_or_equiv
_atom_site_adp_type
_atom_site_calc_flag
_atom_site_refinement_flags
_atom_site_occupancy
_atom_site_disorder_assembly
_atom_site_disorder_group
_atom_site_type_symbol
O1 0.5595(2) 0.33961(9) 0.41822(8) 0.0545(4) Uani d . 1 . . O
O2 0.2624(2) 0.40312(11) 0.49090(8) 0.0573(4) Uani d . 1 . . O
H2 0.3470 0.3969 0.5338 0.086 Uiso calc R 1 . . H
O3 0.46671(18) 0.58326(9) 0.36509(8) 0.0436(3) Uani d . 1 . . O
O4 0.1639(3) 0.68604(11) 0.36292(14) 0.0825(6) Uani d . 1 . . O
H4 0.2543 0.7319 0.3791 0.124 Uiso calc R 1 . . H
C1 0.3669(4) 0.37454(17) 0.2500 0.0387(5) Uani d S 1 . . C
H1A 0.4942 0.4234 0.2500 0.046 Uiso calc SR 1 . . H
H1B 0.4251 0.3017 0.2500 0.046 Uiso calc SR 1 . . H
C2 0.2285(3) 0.39250(12) 0.33446(10) 0.0391(4) Uani d . 1 . . C
H2A 0.1115 0.3370 0.3351 0.047 Uiso calc R 1 . . H
C3 0.1063(3) 0.50196(12) 0.33583(11) 0.0402(4) Uani d . 1 . . C
H3 -0.0019 0.4994 0.3851 0.048 Uiso calc R 1 . . H
C4 -0.0297(4) 0.5182(2) 0.2500 0.0451(6) Uani d S 1 . . C
H4A -0.0913 0.5904 0.2500 0.054 Uiso calc SR 1 . . H
H4B -0.1551 0.4683 0.2500 0.054 Uiso calc SR 1 . . H
C5 0.3702(3) 0.37538(12) 0.41726(10) 0.0420(4) Uani d . 1 . . C
C6 0.2663(3) 0.59341(12) 0.35542(11) 0.0401(4) Uani d . 1 . . C

loop_
_atom_site_aniso_label
_atom_site_aniso_U_11
_atom_site_aniso_U_22
_atom_site_aniso_U_33
_atom_site_aniso_U_12
_atom_site_aniso_U_13
_atom_site_aniso_U_23
O1 0.0694(9) 0.0479(7) 0.0461(7) 0.0179(6) -0.0036(6) -0.0036(5)
O2 0.0593(8) 0.0766(9) 0.0360(6) 0.0029(7) 0.0040(6) -0.0004(6)
O3 0.0402(6) 0.0413(6) 0.0492(7) -0.0012(4) 0.0001(5) -0.0061(5)
O4 0.0626(9) 0.0414(7) 0.1434(16) 0.0141(6) -0.0346(10) -0.0263(9)
C1 0.0492(12) 0.0316(10) 0.0353(11) -0.0004(9) 0.000 0.000
C2 0.0462(8) 0.0332(7) 0.0380(8) -0.0098(6) 0.0027(6) 0.0016(6)
C3 0.0361(7) 0.0427(8) 0.0416(8) -0.0036(6) 0.0056(6) -0.0001(6)
C4 0.0303(10) 0.0517(13) 0.0534(13) -0.0059(10) 0.000 0.000
C5 0.0567(10) 0.0303(7) 0.0390(9) -0.0042(7) 0.0027(7) 0.0010(6)
C6 0.0442(8) 0.0353(8) 0.0409(8) 0.0027(6) -0.0018(7) -0.0030(6)

loop_
_atom_type_symbol
_atom_type_description
_atom_type_scat_dispersion_real
_atom_type_scat_dispersion_imag
_atom_type_scat_source
C C 0.0181 0.0091 'International Tables Vol C Tables 4.2.6.8 and 6.1.1.4'
H H 0.0000 0.0000 'International Tables Vol C Tables 4.2.6.8 and 6.1.1.4'
O O 0.0492 0.0322 'International Tables Vol C Tables 4.2.6.8 and 6.1.1.4'

loop_
_geom_angle_atom_site_label_1
_geom_angle_atom_site_label_2
_geom_angle_atom_site_label_3
_geom_angle_site_symmetry_1
_geom_angle
_geom_angle_publ_flag
C5 O2 H2 . 109.5 ?
C6 O4 H4 . 109.5 ?
C2 C1 C2 6_556 112.13(19) y
C2 C1 H1A 6_556 109.2 ?
C2 C1 H1A . 109.2 ?
C2 C1 H1B 6_556 109.2 ?
C2 C1 H1B . 109.2 ?
H1A C1 H1B . 107.9 ?
C5 C2 C1 . 111.11(14) ?
C5 C2 C3 . 111.99(12) ?
C1 C2 C3 . 113.18(13) y
C5 C2 H2A . 106.7 ?
C1 C2 H2A . 106.7 ?
C3 C2 H2A . 106.7 ?
C6 C3 C4 . 113.32(14) ?
C6 C3 C2 . 111.75(13) ?
C4 C3 C2 . 110.67(14) y
C6 C3 H3 . 106.9 ?
C4 C3 H3 . 106.9 ?
C2 C3 H3 . 106.9 ?
C3 C4 C3 6_556 114.19(18) y
C3 C4 H4A . 108.7 ?
C3 C4 H4A 6_556 108.7 ?
C3 C4 H4B . 108.7 ?
C3 C4 H4B 6_556 108.7 ?
H4A C4 H4B . 107.6 ?
O1 C5 O2 . 122.43(15) ?
O1 C5 C2 . 125.30(15) ?
O2 C5 C2 . 112.26(14) ?
O3 C6 O4 . 122.77(15) ?
O3 C6 C3 . 124.45(14) ?
O4 C6 C3 . 112.77(14) ?

loop_
_geom_bond_atom_site_label_1
_geom_bond_atom_site_label_2
_geom_bond_site_symmetry_2
_geom_bond_distance
_geom_bond_publ_flag
O1 C5 . 1.210(2) ?
O2 C5 . 1.322(2) ?
O2 H2 . 0.8200 ?
O3 C6 . 1.206(2) ?
O4 C6 . 1.3077(19) ?
O4 H4 . 0.8200 ?
C1 C2 6_556 1.5267(19) ?
C1 C2 . 1.5267(19) y
C1 H1A . 0.9700 ?
C1 H1B . 0.9700 ?
C2 C5 . 1.515(2) ?
C2 C3 . 1.543(2) y
C2 H2A . 0.9800 ?
C3 C6 . 1.511(2) ?
C3 C4 . 1.533(2) y
C3 H3 . 0.9800 ?
C4 C3 6_556 1.533(2) ?
C4 H4A . 0.9700 ?
C4 H4B . 0.9700 ?

loop_
_geom_hbond_atom_site_label_D
_geom_hbond_atom_site_label_H
_geom_hbond_atom_site_label_A
_geom_hbond_site_symmetry_A
_geom_hbond_distance_DH
_geom_hbond_distance_HA
_geom_hbond_distance_DA
_geom_hbond_angle_DHA
_geom_hbond_publ_flag
O2 H2 O3 5_666 0.82 1.89 2.699(2) 167 y
O4 H4 O1 7_665 0.82 1.83 2.653(2) 176 y

loop_
_geom_torsion_atom_site_label_1
_geom_torsion_atom_site_label_2
_geom_torsion_atom_site_label_3
_geom_torsion_atom_site_label_4
_geom_torsion_site_symmetry_1
_geom_torsion
_geom_torsion_publ_flag
C2 C1 C2 C5 6_556 -179.39(11) ?
C2 C1 C2 C3 6_556 -52.4(2) ?
C5 C2 C3 C6 . 51.02(17) ?
C1 C2 C3 C6 . -75.53(17) ?
C5 C2 C3 C4 . 178.31(13) ?
C1 C2 C3 C4 . 51.77(19) ?
C6 C3 C4 C3 6_556 74.0(2) ?
C2 C3 C4 C3 6_556 -52.5(2) ?
C1 C2 C5 O1 . -8.5(2) y
C3 C2 C5 O1 . -136.13(16) ?
C1 C2 C5 O2 . 172.26(15) ?
C3 C2 C5 O2 . 44.60(18) ?
C4 C3 C6 O3 . -122.89(18) ?
C2 C3 C6 O3 . 3.0(2) y
C4 C3 C6 O4 . 58.5(2) ?
C2 C3 C6 O4 . -175.62(16) ?
